data_2000533
loop_
_publ_author_name
'Argay, G.'
'K\'alm\'an, A.'
'Rib\'ar, B.'
'\<Zivanov-Stakic, D.'
'Vladimirov, S.'

_publ_section_title
;
 Structures of two bufadienolides: telocinobufagin
 (3\b,5\b-dihydroxy-5\b,14\b-bufa-20,22-dienolide) monohydrate and
 14\a-artebufogenin (3\b-hydroxy-15-oxo-5\b,14\a-bufa-20,22-dienolide)
;
_journal_issue 10
_journal_name_full 'Acta Crystallographica Section C'
_journal_page_first 1823
_journal_page_last 1827
_journal_paper_doi 10.1107/S0108270192001859
_journal_volume 48
_journal_year 1992
_chemical_formula_analytical ' C24 H34 O5, H2 O1   '
_chemical_formula_moiety ' C24 H34 O5, H2 O1   '
_chemical_formula_sum 'C24 H36 O6'
_chemical_formula_weight 420.55
_space_group_crystal_system orthorhombic
_space_group_IT_number 19
_space_group_name_Hall 'P 2ac 2ab'
_space_group_name_H-M_alt 'P 21 21 21'
_cell_angle_alpha 90.00
_cell_angle_beta 90.00
_cell_angle_gamma 90.00
_cell_formula_units_Z 4
_cell_length_a 14.348(4)
_cell_length_b 13.086(4)
_cell_length_c 11.851(2)
_cell_measurement_reflns_used 25
_cell_measurement_temperature 296.0(10)
_cell_measurement_theta_max 9.9
_cell_measurement_theta_min 7.1
_cell_volume 2225.1(10)
_computing_data_collection 'CAD4 (Enraf-Nonius)'
_computing_structure_refinement 'SHELX76 (Sheldrick)'
_computing_structure_solution 'SHELX76 (Sheldrick)'
_diffrn_ambient_temperature 296.0(10)
_diffrn_measurement_device CAD4
_diffrn_measurement_method omega/2theta
_diffrn_radiation_monochromator graphite
_diffrn_radiation_source 'standard Mo anode'
_diffrn_radiation_type 'X-ray MoKalpha mean'
_diffrn_radiation_wavelength 0.7107300
_diffrn_reflns_limit_h_max 0
_diffrn_reflns_limit_h_min -16
_diffrn_reflns_limit_k_max 0
_diffrn_reflns_limit_k_min -18
_diffrn_reflns_limit_l_max 0
_diffrn_reflns_limit_l_min -20
_diffrn_reflns_number 3604
_diffrn_reflns_reduction_process
;
 Only one quadrant data (an asymmetric set) was measured.
;
_diffrn_reflns_theta_max 59.90
_diffrn_reflns_theta_min 4.20
_diffrn_standards_decay_% 0
_diffrn_standards_interval_time 120
_diffrn_standards_number 3
_exptl_absorpt_coefficient_mu 0.0829
_exptl_absorpt_correction_type none
_exptl_crystal_density_diffrn 1.2554
_exptl_crystal_description
;
;
_exptl_crystal_F_000 912.0
_exptl_crystal_size_max 0.95
_exptl_crystal_size_mid 0.54
_exptl_crystal_size_min 0.54
_refine_diff_density_max 0.16
_refine_diff_density_min -0.16
_refine_ls_abs_structure_details
;
......
;
_refine_ls_extinction_method 'not applied'
_refine_ls_goodness_of_fit_obs 0.82
_refine_ls_hydrogen_treatment 'not refined'
_refine_ls_matrix_type full
_refine_ls_number_constraints 0
_refine_ls_number_parameters 271
_refine_ls_number_reflns 2142
_refine_ls_number_restraints 0
_refine_ls_R_factor_all 0.079
_refine_ls_R_factor_obs 0.042
_refine_ls_shift/esd_max 0.34
_refine_ls_structure_factor_coef F
_refine_ls_weighting_details 'w = 4Fo2/s2(Fo2)'
_refine_ls_weighting_scheme calc
_refine_ls_wR_factor_obs 0.044
_reflns_observed_criterion I>2sigma(I)
_cod_data_source_file na0013.cif
_cod_data_source_block na0013a
_cod_depositor_comments
;
 Updating space group information and adding the symmetry operation list.

 Antanas Vaitkus,
 2018-06-18

The following automatic conversions were performed:

'_refine_ls_matrix_type' tag value 'full-matrix' was replaced with
'full' value.

Automatic conversion script
Id: cif_fix_values 1646 2011-03-28 12:23:43Z adriana 

The following automatic conversions were performed:

'_refine_ls_weighting_scheme' value '4Fo2/s2(Fo2)' was changed to
'calc'. New tag '_refine_ls_weighting_details' was created. The value
of the new tag was set to 'w = 4Fo2/s2(Fo2)'.

Automatic conversion script
Id: cif_fix_values 3143 2015-03-26 13:38:13Z robertas 
;
_cod_original_sg_symbol_H-M ' P 21 21 21 '
_cod_original_formula_sum ' C24 H36 O6   '
_cod_database_code 2000533

loop_
_chemical_melting_point
478
481

loop_
_space_group_symop_id
_space_group_symop_operation_xyz
1 x,y,z
2 -x+1/2,-y,z+1/2
3 x+1/2,-y+1/2,-z
4 -x,y+1/2,-z+1/2

loop_
_atom_site_label
_atom_site_fract_x
_atom_site_fract_y
_atom_site_fract_z
_atom_site_U_iso_or_equiv
_atom_site_thermal_displace_type
_atom_site_calc_flag
_atom_site_calc_attached_atom
_atom_site_type_symbol
O1 0.2173(2) 0.7298(2) 1.1107(2) 0.0670(10) Uani . . O
O2 0.17570(10) 0.5897(2) 0.9561(2) 0.0493(8) Uani . . O
O3 0.38090(10) 0.61240(10) 0.47470(10) 0.0363(5) Uani . . O
O4 0.7191(2) 0.5172(2) 0.2828(2) 0.0580(11) Uani . . O
O5 0.6889(2) 0.4489(2) 0.1162(2) 0.0743(14) Uani . . O
C1 0.3784(3) 0.6174(4) 1.0073(3) 0.0630(16) Uani . . C
C2 0.3778(3) 0.7305(4) 1.0388(3) 0.0763(18) Uani . . C
C3 0.2813(3) 0.7743(3) 1.0304(3) 0.0660(16) Uani . . C
C4 0.2401(3) 0.7548(3) 0.9138(3) 0.0480(13) Uani . . C
C5 0.2397(2) 0.6415(2) 0.8803(3) 0.0373(13) Uani . . C
C6 0.1994(2) 0.6281(3) 0.7626(3) 0.0477(13) Uani . . C
C7 0.2648(2) 0.6666(3) 0.6701(3) 0.0440(14) Uani . . C
C8 0.3610(2) 0.6163(2) 0.6776(2) 0.0330(12) Uani . . C
C9 0.4036(2) 0.6366(2) 0.7949(2) 0.0357(12) Uani . . C
C10 0.3392(2) 0.5931(3) 0.8901(3) 0.0417(11) Uani . . C
C11 0.5047(2) 0.5972(3) 0.8025(3) 0.0527(14) Uani . . C
C12 0.5645(2) 0.6331(3) 0.7035(3) 0.0483(14) Uani . . C
C13 0.5247(2) 0.6031(3) 0.5871(2) 0.0387(12) Uani . . C
C14 0.4241(2) 0.6460(2) 0.5786(2) 0.0333(12) Uani . . C
C15 0.4399(2) 0.7611(3) 0.5590(3) 0.0423(12) Uani . . C
C16 0.5215(3) 0.7637(3) 0.4747(3) 0.0520(10) Uani . . C
C17 0.5795(2) 0.6661(3) 0.4960(3) 0.0457(14) Uani . . C
C18 0.5302(2) 0.4873(3) 0.5720(3) 0.0497(12) Uani . . C
C19 0.3319(3) 0.4757(3) 0.8788(4) 0.0653(16) Uani . . C
C20 0.6050(2) 0.6075(3) 0.3895(3) 0.0447(11) Uani . . C
C21 0.6909(2) 0.5708(3) 0.3763(3) 0.0483(15) Uani . . C
C22 0.5412(3) 0.5868(4) 0.3010(3) 0.0600(14) Uani . . C
C23 0.5666(3) 0.5335(4) 0.2089(3) 0.0613(17) Uani . . C
C24 0.6584(3) 0.4963(3) 0.1956(3) 0.0537(14) Uani . . C
O6 0.2917(2) 0.7418(2) 0.3207(2) 0.0743(14) Uani . . O
H1A 0.34200 0.58200 1.06200 0.0760 iso calc C1 H
H1B 0.44100 0.59400 1.01000 0.0760 iso calc C1 H
H2A 0.40000 0.73800 1.11400 0.0887 iso calc C2 H
H2B 0.41800 0.76700 0.98900 0.0887 iso calc C2 H
H3 0.28800 0.84500 1.04500 0.0785 iso calc C3 H
H4A 0.27600 0.79200 0.86000 0.0708 iso calc C4 H
H4B 0.17800 0.77900 0.91300 0.0608 iso calc C4 H
H6A 0.14200 0.66500 0.75800 0.0608 iso calc C6 H
H6B 0.18800 0.55700 0.75000 0.0608 iso calc C6 H
H7A 0.27200 0.73800 0.67800 0.0570 iso calc C7 H
H7B 0.23800 0.65100 0.59900 0.0570 iso calc C7 H
H8 0.35400 0.54400 0.67000 0.0456 iso calc C8 H
H9 0.40700 0.70800 0.80600 0.0481 iso calc C9 H
H11A 0.50400 0.52500 0.80300 0.0646 iso calc C11 H
H11B 0.53200 0.62100 0.87100 0.0646 iso calc C11 H
H12A 0.62500 0.60400 0.71100 0.0608 iso calc C12 H
H12B 0.56900 0.70500 0.70700 0.0608 iso calc C12 H
H15A 0.45600 0.79500 0.62700 0.0545 iso calc C15 H
H15B 0.38600 0.79200 0.52800 0.0545 iso calc C15 H
H16A 0.49900 0.76400 0.40000 0.0646 iso calc C16 H
H16B 0.55900 0.82300 0.48700 0.0646 iso calc C16 H
H17 0.64000 0.68300 0.52400 0.0583 iso calc C17 H
H18A 0.59300 0.46600 0.57800 0.0621 iso calc C18 H
H18B 0.49400 0.45500 0.62900 0.0621 iso calc C18 H
H18C 0.50700 0.46900 0.50000 0.0621 iso calc C18 H
H19A 0.39200 0.44600 0.88500 0.0785 iso calc C19 H
H19B 0.29300 0.45000 0.93700 0.0785 iso calc C19 H
H19C 0.30600 0.45900 0.80800 0.0785 iso calc C19 H
H21 0.73500 0.58200 0.43500 0.0608 iso calc C21 H
H22 0.47900 0.61100 0.30700 0.0722 iso calc C22 H
H23 0.52200 0.52000 0.15200 0.0735 iso calc C23 H
HO1 0.25000 0.72900 1.19500 0.0507 iso calc O1 H
HO2 0.18700 0.62500 1.02700 0.0507 iso calc O2 H
HO3 0.37500 0.54100 0.47100 0.0507 iso calc O3 H
H6OA 0.29100 0.81200 0.35900 0.0507 iso calc O6 H
H6OB 0.31200 0.70700 0.38900 0.0507 iso calc O6 H

loop_
_atom_type_symbol
_atom_type_description
_atom_type_scat_dispersion_real
_atom_type_scat_dispersion_imag
_atom_type_scat_source
O Oxygen 0.008 0.006 'IT.4  Tab.2.2A 2.3.1'
C Carbon 0.002 0.002 'IT.4  Tab.2.2A 2.3.1'
H Hydrogen 0.000 0.000 'IT.4  Tab.2.2C      '
